data_2215061
loop_
_publ_author_name
'Xiang-Wei Cheng'

_publ_section_title
;
 4-Hydroxy-3,5-dimethoxybenzonitrile at 125K
;
_journal_coeditor_code CI2440
_journal_issue 9
_journal_name_full 'Acta Crystallographica Section E'
_journal_page_first o3797
_journal_page_last o3797
_journal_paper_doi 10.1107/S1600536807039256
_journal_volume 63
_journal_year 2007
_chemical_formula_iupac 'C9 H9 N O3'
_chemical_formula_moiety 'C9 H9 N O3'
_chemical_formula_sum 'C9 H9 N O3'
_chemical_formula_weight 179.17
_chemical_name_systematic
;
4-Hydroxy-3,5-dimethoxybenzonitrile
;
_space_group_IT_number 61
_symmetry_cell_setting orthorhombic
_symmetry_space_group_name_Hall '-P 2ac 2ab'
_symmetry_space_group_name_H-M 'P b c a'
_atom_sites_solution_hydrogens geom
_atom_sites_solution_primary direct
_atom_sites_solution_secondary difmap
_audit_creation_method SHELXL97
_cell_angle_alpha 90.00
_cell_angle_beta 90.00
_cell_angle_gamma 90.00
_cell_formula_units_Z 8
_cell_length_a 8.9624(12)
_cell_length_b 12.5413(16)
_cell_length_c 15.881(2)
_cell_measurement_reflns_used 2036
_cell_measurement_temperature 123(2)
_cell_measurement_theta_max 27.5
_cell_measurement_theta_min 2.6
_cell_volume 1785.0(4)
_computing_cell_refinement 'SAINT (Bruker, 2002)'
_computing_data_collection 'SMART (Bruker, 2002)'
_computing_data_reduction SAINT
_computing_molecular_graphics 'SHELXTL (Bruker, 2002)'
_computing_publication_material SHELXTL
_computing_structure_refinement 'SHELXL97 (Sheldrick, 1997)'
_computing_structure_solution 'SHELXS97 (Sheldrick, 1997)'
_diffrn_ambient_temperature 123(2)
_diffrn_measured_fraction_theta_full 0.993
_diffrn_measured_fraction_theta_max 0.993
_diffrn_measurement_device_type 'Bruker SMART CCD area-detector'
_diffrn_measurement_method '\f and \w'
_diffrn_radiation_monochromator graphite
_diffrn_radiation_source 'fine-focus sealed tube'
_diffrn_radiation_type MoK\a
_diffrn_radiation_wavelength 0.71073
_diffrn_reflns_av_R_equivalents 0.0339
_diffrn_reflns_av_sigmaI/netI 0.0195
_diffrn_reflns_limit_h_max 10
_diffrn_reflns_limit_h_min -11
_diffrn_reflns_limit_k_max 16
_diffrn_reflns_limit_k_min -15
_diffrn_reflns_limit_l_max 20
_diffrn_reflns_limit_l_min -19
_diffrn_reflns_number 17694
_diffrn_reflns_theta_full 27.50
_diffrn_reflns_theta_max 27.50
_diffrn_reflns_theta_min 2.56
_diffrn_standards_number 0
_exptl_absorpt_coefficient_mu 0.101
_exptl_absorpt_correction_T_max 0.8740
_exptl_absorpt_correction_T_min 0.8484
_exptl_absorpt_correction_type multi-scan
_exptl_absorpt_process_details '(SADABS; Bruker, 2002)'
_exptl_crystal_colour colourless
_exptl_crystal_density_diffrn 1.333
_exptl_crystal_density_method 'not measured'
_exptl_crystal_description block
_exptl_crystal_F_000 752
_exptl_crystal_size_max 0.50
_exptl_crystal_size_mid 0.50
_exptl_crystal_size_min 0.40
_refine_diff_density_max 0.117
_refine_diff_density_min -0.184
_refine_ls_extinction_method none
_refine_ls_goodness_of_fit_ref 1.049
_refine_ls_hydrogen_treatment constr
_refine_ls_matrix_type full
_refine_ls_number_parameters 118
_refine_ls_number_reflns 2036
_refine_ls_number_restraints 0
_refine_ls_restrained_S_all 1.049
_refine_ls_R_factor_all 0.0592
_refine_ls_R_factor_gt 0.0406
_refine_ls_shift/su_max 0.001
_refine_ls_shift/su_mean 0.000
_refine_ls_structure_factor_coef Fsqd
_refine_ls_weighting_details 'calc w = 1/[\s^2^(Fo^2^)+(0.054P)^2^+0.2676P] where P=(Fo^2^+2Fc^2^)/3'
_refine_ls_weighting_scheme calc
_refine_ls_wR_factor_gt 0.1020
_refine_ls_wR_factor_ref 0.1128
_reflns_number_gt 1469
_reflns_number_total 2036
_reflns_threshold_expression I>2\s(I)
_cod_data_source_file ci2440.cif
_cod_data_source_block I
_cod_original_cell_volume 1785.1(4)
_cod_database_code 2215061
_cod_database_fobs_code 2215061

loop_
_symmetry_equiv_pos_as_xyz
'x, y, z'
'-x+1/2, -y, z+1/2'
'x+1/2, -y+1/2, -z'
'-x, y+1/2, -z+1/2'
'-x, -y, -z'
'x-1/2, y, -z-1/2'
'-x-1/2, y-1/2, z'
'x, -y-1/2, z-1/2'

loop_
_atom_site_type_symbol
_atom_site_label
_atom_site_fract_x
_atom_site_fract_y
_atom_site_fract_z
_atom_site_U_iso_or_equiv
_atom_site_adp_type
_atom_site_calc_flag
_atom_site_refinement_flags
_atom_site_occupancy
O O2 0.31350(10) 0.37213(8) 0.04912(7) 0.0553(3) Uani d . 1
O O1 0.20865(11) 0.07072(9) 0.20812(7) 0.0630(3) Uani d . 1
O O3 0.39718(10) 0.19656(9) 0.13177(7) 0.0603(3) Uani d . 1
H H3 0.4478 0.2415 0.1049 0.090 Uiso calc R 1
C C4 -0.00241(15) 0.17879(11) 0.16337(8) 0.0464(3) Uani d . 1
H H4 -0.0729 0.1337 0.1904 0.056 Uiso calc R 1
C C5 0.14822(15) 0.15641(11) 0.16763(8) 0.0450(3) Uani d . 1
C C6 0.25106(14) 0.22342(11) 0.12798(8) 0.0429(3) Uani d . 1
N N1 -0.33080(14) 0.30710(12) 0.10859(10) 0.0687(4) Uani d . 1
C C3 -0.04928(14) 0.26813(11) 0.11906(8) 0.0451(3) Uani d . 1
C C2 0.05144(15) 0.33650(11) 0.07979(9) 0.0462(3) Uani d . 1
H H2 0.0174 0.3976 0.0501 0.055 Uiso calc R 1
C C1 0.20164(14) 0.31359(10) 0.08489(9) 0.0427(3) Uani d . 1
C C9 -0.20643(15) 0.28999(12) 0.11296(10) 0.0520(4) Uani d . 1
C C8 0.27231(18) 0.46331(13) 0.00121(11) 0.0626(4) Uani d . 1
H H8A 0.3623 0.4980 -0.0207 0.094 Uiso calc R 1
H H8B 0.2177 0.5134 0.0372 0.094 Uiso calc R 1
H H8C 0.2085 0.4414 -0.0458 0.094 Uiso calc R 1
C C7 0.1083(2) -0.00458(15) 0.24377(13) 0.0779(5) Uani d . 1
H H7A 0.1651 -0.0620 0.2707 0.117 Uiso calc R 1
H H7B 0.0450 -0.0345 0.1993 0.117 Uiso calc R 1
H H7C 0.0456 0.0308 0.2859 0.117 Uiso calc R 1

loop_
_atom_site_aniso_label
_atom_site_aniso_U_11
_atom_site_aniso_U_22
_atom_site_aniso_U_33
_atom_site_aniso_U_12
_atom_site_aniso_U_13
_atom_site_aniso_U_23
O2 0.0366(5) 0.0562(6) 0.0730(7) -0.0017(4) 0.0037(4) 0.0177(5)
O1 0.0479(6) 0.0646(7) 0.0765(7) -0.0023(5) -0.0043(5) 0.0267(5)
O3 0.0323(5) 0.0663(7) 0.0823(8) 0.0024(4) -0.0006(5) 0.0222(5)
C4 0.0360(7) 0.0545(8) 0.0486(7) -0.0071(6) 0.0021(6) 0.0001(6)
C5 0.0399(7) 0.0495(8) 0.0457(7) -0.0016(6) -0.0029(6) 0.0047(6)
C6 0.0301(6) 0.0507(8) 0.0477(7) -0.0009(5) -0.0022(5) 0.0019(6)
N1 0.0345(7) 0.0733(10) 0.0982(11) -0.0005(6) 0.0002(7) 0.0032(8)
C3 0.0312(6) 0.0511(8) 0.0530(8) -0.0004(6) 0.0002(6) -0.0065(6)
C2 0.0361(7) 0.0470(7) 0.0554(8) 0.0031(6) -0.0024(6) 0.0023(6)
C1 0.0351(7) 0.0452(7) 0.0477(7) -0.0027(5) 0.0014(5) 0.0008(6)
C9 0.0360(8) 0.0532(8) 0.0668(9) -0.0028(6) 0.0003(6) -0.0027(7)
C8 0.0546(9) 0.0538(9) 0.0793(11) -0.0029(7) 0.0051(8) 0.0182(8)
C7 0.0715(11) 0.0710(11) 0.0914(13) -0.0040(9) 0.0082(10) 0.0354(10)

loop_
_atom_type_symbol
_atom_type_description
_atom_type_scat_dispersion_real
_atom_type_scat_dispersion_imag
_atom_type_scat_source
C C 0.0033 0.0016 'International Tables Vol C Tables 4.2.6.8 and 6.1.1.4'
H H 0.0000 0.0000 'International Tables Vol C Tables 4.2.6.8 and 6.1.1.4'
N N 0.0061 0.0033 'International Tables Vol C Tables 4.2.6.8 and 6.1.1.4'
O O 0.0106 0.0060 'International Tables Vol C Tables 4.2.6.8 and 6.1.1.4'

loop_
_geom_angle_atom_site_label_1
_geom_angle_atom_site_label_2
_geom_angle_atom_site_label_3
_geom_angle
C1 O2 C8 117.64(11)
C5 O1 C7 117.37(12)
C6 O3 H3 109.5
C5 C4 C3 119.00(13)
C5 C4 H4 120.5
C3 C4 H4 120.5
O1 C5 C4 124.84(12)
O1 C5 C6 115.10(12)
C4 C5 C6 120.05(13)
O3 C6 C1 122.08(12)
O3 C6 C5 117.94(12)
C1 C6 C5 119.97(12)
C4 C3 C2 121.86(12)
C4 C3 C9 118.96(13)
C2 C3 C9 119.17(13)
C1 C2 C3 118.58(13)
C1 C2 H2 120.7
C3 C2 H2 120.7
O2 C1 C2 125.45(12)
O2 C1 C6 114.01(11)
C2 C1 C6 120.53(12)
N1 C9 C3 179.62(19)
O2 C8 H8A 109.5
O2 C8 H8B 109.5
H8A C8 H8B 109.5
O2 C8 H8C 109.5
H8A C8 H8C 109.5
H8B C8 H8C 109.5
O1 C7 H7A 109.5
O1 C7 H7B 109.5
H7A C7 H7B 109.5
O1 C7 H7C 109.5
H7A C7 H7C 109.5
H7B C7 H7C 109.5

loop_
_geom_bond_atom_site_label_1
_geom_bond_atom_site_label_2
_geom_bond_distance
O2 C1 1.3663(15)
O2 C8 1.4223(18)
O1 C5 1.3645(17)
O1 C7 1.4217(19)
O3 C6 1.3536(16)
O3 H3 0.84
C4 C5 1.3806(19)
C4 C3 1.3883(19)
C4 H4 0.95
C5 C6 1.3972(19)
C6 C1 1.3941(19)
N1 C9 1.1373(17)
C3 C2 1.3924(19)
C3 C9 1.4381(18)
C2 C1 1.3788(18)
C2 H2 0.95
C8 H8A 0.98
C8 H8B 0.98
C8 H8C 0.98
C7 H7A 0.98
C7 H7B 0.98
C7 H7C 0.98

loop_
_geom_hbond_atom_site_label_D
_geom_hbond_atom_site_label_H
_geom_hbond_atom_site_label_A
_geom_hbond_site_symmetry_A
_geom_hbond_distance_DH
_geom_hbond_distance_HA
_geom_hbond_distance_DA
_geom_hbond_angle_DHA
_geom_hbond_publ_flag
O3 H3 O2 . 0.84 2.22 2.6710(14) 114 yes
O3 H3 N1 1_655 0.84 2.15 2.8286(17) 138 yes

loop_
_geom_torsion_atom_site_label_1
_geom_torsion_atom_site_label_2
_geom_torsion_atom_site_label_3
_geom_torsion_atom_site_label_4
_geom_torsion
C7 O1 C5 C4 4.3(2)
C7 O1 C5 C6 -175.11(14)
C3 C4 C5 O1 -179.15(12)
C3 C4 C5 C6 0.2(2)
O1 C5 C6 O3 1.36(18)
C4 C5 C6 O3 -178.10(13)
O1 C5 C6 C1 -179.83(12)
C4 C5 C6 C1 0.7(2)
C5 C4 C3 C2 -0.9(2)
C5 C4 C3 C9 178.54(13)
C4 C3 C2 C1 0.5(2)
C9 C3 C2 C1 -178.88(13)
C8 O2 C1 C2 -1.2(2)
C8 O2 C1 C6 177.66(13)
C3 C2 C1 O2 179.30(13)
C3 C2 C1 C6 0.5(2)
O3 C6 C1 O2 -1.29(19)
C5 C6 C1 O2 179.95(12)
O3 C6 C1 C2 177.69(13)
C5 C6 C1 C2 -1.1(2)

loop_
_cod_related_entry_id
_cod_related_entry_database
_cod_related_entry_code
1 ChemSpider 14061973
